data_1546934
loop_
_publ_author_name
'Shih, Jiun-Le'
'Jansone-Popova, Santa'
'Huynh, Christopher'
'May, Jeremy A.'

_publ_section_title
;
 Synthesis of azasilacyclopentenes and silanols via Huisgen
 cycloaddition-initiated C--H bond insertion cascades
;
_journal_name_full 'Chem. Sci.'
_journal_paper_doi 10.1039/C7SC03130K
_journal_year 2017
_chemical_formula_sum 'C16 H29 N O Si'
_chemical_formula_weight 279.49
_chemical_name_systematic
; 
 ? 
;
_space_group_IT_number 14
_symmetry_cell_setting monoclinic
_symmetry_space_group_name_Hall '-P 2yn'
_symmetry_space_group_name_H-M 'P 1 21/n 1'
_atom_sites_solution_hydrogens geom
_atom_sites_solution_primary direct
_atom_sites_solution_secondary difmap
_audit_creation_method SHELXL-97
_audit_update_record
;
2017-07-17 deposited with the CCDC.
2017-08-21 downloaded from the CCDC.
;
_cell_angle_alpha 90.00
_cell_angle_beta 107.783(1)
_cell_angle_gamma 90.00
_cell_formula_units_Z 4
_cell_length_a 7.5883(2)
_cell_length_b 30.7424(8)
_cell_length_c 7.7047(2)
_cell_measurement_reflns_used 8098
_cell_measurement_temperature 123(2)
_cell_measurement_theta_max 66.57
_cell_measurement_theta_min 2.87
_cell_volume 1711.49(8)
_computing_cell_refinement 'SAINT v7.60A (Bruker-Nonius, 2013)'
_computing_data_collection 'APEX2 v2013.4-1 (Bruker-Nonius, 2013)'
_computing_data_reduction 'SAINT v7.60A (Bruker-Nonius, 2013)'
_computing_structure_refinement 'SHELXL v6.12 (G.M. Sheldrick, 2001)'
_computing_structure_solution 'SHELXS v6.12 (G.M. Sheldrick, 2001)'
_diffrn_ambient_temperature 123(2)
_diffrn_detector_area_resol_mean 4K
_diffrn_measured_fraction_theta_full 0.953
_diffrn_measured_fraction_theta_max 0.953
_diffrn_measurement_device_type 'Bruker DUO APEX II CCD'
_diffrn_measurement_method CCD
_diffrn_radiation_monochromator graphite
_diffrn_radiation_source 'fine-focus sealed tube'
_diffrn_radiation_type CuK\a
_diffrn_radiation_wavelength 1.54178
_diffrn_reflns_av_R_equivalents 0.0175
_diffrn_reflns_av_sigmaI/netI 0.0135
_diffrn_reflns_limit_h_max 8
_diffrn_reflns_limit_h_min -9
_diffrn_reflns_limit_k_max 36
_diffrn_reflns_limit_k_min 0
_diffrn_reflns_limit_l_max 8
_diffrn_reflns_limit_l_min 0
_diffrn_reflns_number 11566
_diffrn_reflns_theta_full 66.57
_diffrn_reflns_theta_max 66.57
_diffrn_reflns_theta_min 2.87
_diffrn_standards_decay_% 0.0
_exptl_absorpt_coefficient_mu 1.146
_exptl_absorpt_correction_T_max 0.7528
_exptl_absorpt_correction_T_min 0.6553
_exptl_absorpt_correction_type empirical
_exptl_absorpt_process_details 'SAINT v7.60A'
_exptl_crystal_colour Colorless
_exptl_crystal_density_diffrn 1.085
_exptl_crystal_density_method 'not measured'
_exptl_crystal_description plate
_exptl_crystal_F_000 616
_exptl_crystal_size_max 0.30
_exptl_crystal_size_mid 0.30
_exptl_crystal_size_min 0.10
_refine_diff_density_max 0.278
_refine_diff_density_min -0.200
_refine_diff_density_rms 0.035
_refine_ls_extinction_method none
_refine_ls_goodness_of_fit_ref 1.056
_refine_ls_hydrogen_treatment noref
_refine_ls_matrix_type full
_refine_ls_number_parameters 178
_refine_ls_number_reflns 2871
_refine_ls_number_restraints 0
_refine_ls_restrained_S_all 1.056
_refine_ls_R_factor_all 0.0305
_refine_ls_R_factor_gt 0.0298
_refine_ls_shift/su_max 0.000
_refine_ls_shift/su_mean 0.000
_refine_ls_structure_factor_coef Fsqd
_refine_ls_weighting_details 'calc w=1/[\s^2^(Fo^2^)+(0.0338P)^2^+0.7951P] where P=(Fo^2^+2Fc^2^)/3'
_refine_ls_weighting_scheme calc
_refine_ls_wR_factor_gt 0.0766
_refine_ls_wR_factor_ref 0.0774
_reflns_number_gt 2796
_reflns_number_total 2929
_reflns_threshold_expression >3.99sigma(I)
_cod_data_source_file c7sc03130k2.cif
_cod_data_source_block k1409
_cod_depositor_comments
;
The following automatic conversions were performed:

'_symmetry_cell_setting' value 'Monoclinic' changed to 'monoclinic'
according to
/home/data/users/saulius/crontab/automatic-downloads/rss-feeds/RSC/lib/dictionaries/cif_core.dic
dictionary named 'cif_core.dic' version 2.4.2 from 2011-04-26.

'_exptl_absorpt_correction_type' value 'Empirical' changed to
'empirical' according to
/home/data/users/saulius/crontab/automatic-downloads/rss-feeds/RSC/lib/dictionaries/cif_core.dic
dictionary named 'cif_core.dic' version 2.4.2 from 2011-04-26.

Automatic conversion script
Id: cif_fix_values 4973 2017-02-22 13:04:09Z antanas 
;
_cod_original_sg_symbol_H-M P2(1)/n
_cod_database_code 1546934

loop_
_symmetry_equiv_pos_as_xyz
'x, y, z'
'-x+1/2, y+1/2, -z+1/2'
'-x, -y, -z'
'x-1/2, -y-1/2, z-1/2'

loop_
_atom_site_label
_atom_site_type_symbol
_atom_site_fract_x
_atom_site_fract_y
_atom_site_fract_z
_atom_site_U_iso_or_equiv
_atom_site_adp_type
_atom_site_occupancy
_atom_site_symmetry_multiplicity
_atom_site_calc_flag
_atom_site_refinement_flags
Si Si 0.56627(4) 0.101093(9) 0.68473(4) 0.01484(11) Uani 1 1 d .
O1 O 0.23715(14) 0.26036(3) 0.41428(13) 0.0311(2) Uani 1 1 d .
N1 N 0.44938(19) 0.15588(4) 1.07053(16) 0.0339(3) Uani 1 1 d .
C1 C 0.2867(2) 0.26081(4) 0.60811(19) 0.0301(3) Uani 1 1 d .
H1A H 0.2239 0.2847 0.6466 0.036 Uiso 1 1 calc R
H1B H 0.4189 0.2655 0.6586 0.036 Uiso 1 1 calc R
C2 C 0.23515(19) 0.21830(4) 0.68159(18) 0.0247(3) Uani 1 1 d .
H2A H 0.2750 0.2191 0.8138 0.030 Uiso 1 1 calc R
H2B H 0.1018 0.2146 0.6397 0.030 Uiso 1 1 calc R
C3 C 0.32619(17) 0.18060(4) 0.61716(17) 0.0186(3) Uani 1 1 d .
C4 C 0.28901(19) 0.18199(4) 0.41455(17) 0.0230(3) Uani 1 1 d .
H4A H 0.1599 0.1752 0.3543 0.028 Uiso 1 1 calc R
H4B H 0.3639 0.1602 0.3790 0.028 Uiso 1 1 calc R
C5 C 0.3338(2) 0.22686(4) 0.3541(2) 0.0302(3) Uani 1 1 d .
H5A H 0.4659 0.2320 0.4028 0.036 Uiso 1 1 calc R
H5B H 0.3006 0.2276 0.2222 0.036 Uiso 1 1 calc R
C6 C 0.43189(17) 0.15040(4) 0.73011(16) 0.0172(3) Uani 1 1 d .
C7 C 0.44095(18) 0.15431(4) 0.91916(18) 0.0218(3) Uani 1 1 d .
C8 C 0.74375(18) 0.08894(4) 0.91216(17) 0.0216(3) Uani 1 1 d .
H8 H 0.6758 0.0892 1.0018 0.026 Uiso 1 1 calc R
C9 C 0.8948(2) 0.12366(5) 0.9757(2) 0.0331(3) Uani 1 1 d .
H9A H 0.9613 0.1192 1.1021 0.050 Uiso 1 1 calc R
H9B H 0.8390 0.1520 0.9600 0.050 Uiso 1 1 calc R
H9C H 0.9788 0.1216 0.9047 0.050 Uiso 1 1 calc R
C10 C 0.8318(2) 0.04366(4) 0.92574(19) 0.0284(3) Uani 1 1 d .
H10A H 0.9086 0.0387 1.0485 0.043 Uiso 1 1 calc R
H10B H 0.9056 0.0420 0.8446 0.043 Uiso 1 1 calc R
H10C H 0.7362 0.0220 0.8926 0.043 Uiso 1 1 calc R
C11 C 0.39836(17) 0.05405(4) 0.62165(18) 0.0211(3) Uani 1 1 d .
H11 H 0.4704 0.0280 0.6148 0.025 Uiso 1 1 calc R
C12 C 0.3039(2) 0.04560(4) 0.7686(2) 0.0305(3) Uani 1 1 d .
H12A H 0.2209 0.0214 0.7330 0.046 Uiso 1 1 calc R
H12B H 0.2357 0.0710 0.7824 0.046 Uiso 1 1 calc R
H12C H 0.3961 0.0392 0.8823 0.046 Uiso 1 1 calc R
C13 C 0.25405(19) 0.05984(5) 0.4351(2) 0.0295(3) Uani 1 1 d .
H13A H 0.1744 0.0349 0.4081 0.044 Uiso 1 1 calc R
H13B H 0.3153 0.0629 0.3436 0.044 Uiso 1 1 calc R
H13C H 0.1818 0.0854 0.4363 0.044 Uiso 1 1 calc R
C14 C 0.66667(17) 0.11104(4) 0.49213(17) 0.0199(3) Uani 1 1 d .
H14 H 0.5611 0.1164 0.3835 0.024 Uiso 1 1 calc R
C15 C 0.7916(2) 0.15096(5) 0.5143(2) 0.0329(3) Uani 1 1 d .
H15A H 0.8141 0.1571 0.4007 0.049 Uiso 1 1 calc R
H15B H 0.9071 0.1454 0.6064 0.049 Uiso 1 1 calc R
H15C H 0.7322 0.1755 0.5496 0.049 Uiso 1 1 calc R
C16 C 0.7645(2) 0.07051(5) 0.44992(19) 0.0287(3) Uani 1 1 d .
H16A H 0.8008 0.0756 0.3428 0.043 Uiso 1 1 calc R
H16B H 0.6816 0.0461 0.4295 0.043 Uiso 1 1 calc R
H16C H 0.8722 0.0644 0.5511 0.043 Uiso 1 1 calc R

loop_
_atom_site_aniso_label
_atom_site_aniso_U_11
_atom_site_aniso_U_22
_atom_site_aniso_U_33
_atom_site_aniso_U_23
_atom_site_aniso_U_13
_atom_site_aniso_U_12
Si 0.01662(18) 0.01462(17) 0.01376(19) 0.00068(11) 0.00536(14) 0.00086(11)
O1 0.0390(6) 0.0211(5) 0.0281(5) 0.0051(4) 0.0029(5) 0.0058(4)
N1 0.0463(8) 0.0374(7) 0.0209(7) 0.0015(5) 0.0145(6) 0.0116(6)
C1 0.0351(8) 0.0194(6) 0.0288(8) -0.0020(5) -0.0007(6) 0.0031(5)
C2 0.0285(7) 0.0218(6) 0.0228(7) -0.0016(5) 0.0066(6) 0.0063(5)
C3 0.0193(6) 0.0172(6) 0.0197(7) -0.0014(5) 0.0063(5) -0.0010(5)
C4 0.0264(7) 0.0225(6) 0.0183(7) 0.0008(5) 0.0041(6) 0.0065(5)
C5 0.0336(8) 0.0304(7) 0.0271(8) 0.0091(6) 0.0098(6) 0.0058(6)
C6 0.0193(6) 0.0172(6) 0.0157(6) -0.0013(4) 0.0064(5) -0.0014(4)
C7 0.0252(7) 0.0191(6) 0.0215(8) 0.0006(5) 0.0079(6) 0.0046(5)
C8 0.0244(7) 0.0233(6) 0.0162(7) 0.0020(5) 0.0049(5) 0.0054(5)
C9 0.0299(7) 0.0322(7) 0.0276(8) -0.0025(6) -0.0055(6) 0.0018(6)
C10 0.0328(7) 0.0271(7) 0.0242(7) 0.0068(5) 0.0071(6) 0.0095(6)
C11 0.0218(6) 0.0175(6) 0.0262(7) -0.0016(5) 0.0106(6) -0.0006(5)
C12 0.0321(7) 0.0278(7) 0.0372(8) 0.0008(6) 0.0189(7) -0.0059(6)
C13 0.0247(7) 0.0302(7) 0.0316(8) -0.0058(6) 0.0057(6) -0.0065(6)
C14 0.0191(6) 0.0235(6) 0.0184(6) 0.0034(5) 0.0074(5) 0.0019(5)
C15 0.0331(8) 0.0328(8) 0.0375(9) 0.0060(6) 0.0176(7) -0.0064(6)
C16 0.0310(7) 0.0327(7) 0.0280(8) 0.0025(6) 0.0172(6) 0.0067(6)

loop_
_atom_type_symbol
_atom_type_description
_atom_type_scat_dispersion_real
_atom_type_scat_dispersion_imag
_atom_type_scat_source
C C 0.0181 0.0091 'International Tables Vol C Tables 4.2.6.8 and 6.1.1.4'
H H 0.0000 0.0000 'International Tables Vol C Tables 4.2.6.8 and 6.1.1.4'
N N 0.0311 0.0180 'International Tables Vol C Tables 4.2.6.8 and 6.1.1.4'
O O 0.0492 0.0322 'International Tables Vol C Tables 4.2.6.8 and 6.1.1.4'
Si Si 0.2541 0.3302 'International Tables Vol C Tables 4.2.6.8 and 6.1.1.4'

loop_
_geom_angle_atom_site_label_1
_geom_angle_atom_site_label_2
_geom_angle_atom_site_label_3
_geom_angle
C14 Si C11 108.90(6)
C14 Si C8 114.56(6)
C11 Si C8 108.68(6)
C14 Si C6 112.33(5)
C11 Si C6 107.30(5)
C8 Si C6 104.76(5)
C5 O1 C1 110.60(10)
O1 C1 C2 111.48(11)
C3 C2 C1 109.99(11)
C6 C3 C4 125.05(11)
C6 C3 C2 123.76(11)
C4 C3 C2 111.16(10)
C3 C4 C5 110.77(11)
O1 C5 C4 111.71(11)
C3 C6 C7 115.33(11)
C3 C6 Si 131.90(9)
C7 C6 Si 112.72(8)
N1 C7 C6 177.57(13)
C9 C8 C10 110.03(11)
C9 C8 Si 114.17(9)
C10 C8 Si 114.47(9)
C13 C11 C12 110.58(11)
C13 C11 Si 112.70(9)
C12 C11 Si 111.69(9)
C15 C14 C16 110.60(11)
C15 C14 Si 115.33(9)
C16 C14 Si 111.85(9)

loop_
_geom_bond_atom_site_label_1
_geom_bond_atom_site_label_2
_geom_bond_distance
Si C14 1.8885(12)
Si C11 1.8902(12)
Si C8 1.8927(13)
Si C6 1.9177(12)
O1 C5 1.4217(17)
O1 C1 1.4243(17)
N1 C7 1.1493(17)
C1 C2 1.5219(18)
C2 C3 1.5089(16)
C3 C6 1.3551(17)
C3 C4 1.4998(17)
C4 C5 1.5272(18)
C6 C7 1.4421(17)
C8 C9 1.5331(19)
C8 C10 1.5338(17)
C11 C13 1.5283(19)
C11 C12 1.5359(18)
C14 C15 1.5285(18)
C14 C16 1.5351(17)

loop_
_geom_torsion_atom_site_label_1
_geom_torsion_atom_site_label_2
_geom_torsion_atom_site_label_3
_geom_torsion_atom_site_label_4
_geom_torsion
C5 O1 C1 C2 -61.71(15)
O1 C1 C2 C3 56.95(15)
C1 C2 C3 C6 126.83(13)
C1 C2 C3 C4 -51.37(14)
C6 C3 C4 C5 -127.68(13)
C2 C3 C4 C5 50.49(14)
C1 O1 C5 C4 60.43(14)
C3 C4 C5 O1 -55.01(15)
C4 C3 C6 C7 -177.15(11)
C2 C3 C6 C7 4.90(18)
C4 C3 C6 Si -0.1(2)
C2 C3 C6 Si -178.10(10)
C14 Si C6 C3 34.48(14)
C11 Si C6 C3 -85.17(13)
C8 Si C6 C3 159.43(12)
C14 Si C6 C7 -148.46(9)
C11 Si C6 C7 91.90(10)
C8 Si C6 C7 -23.50(10)
C14 Si C8 C9 55.17(11)
C11 Si C8 C9 177.20(9)
C6 Si C8 C9 -68.36(10)
C14 Si C8 C10 -72.90(11)
C11 Si C8 C10 49.13(11)
C6 Si C8 C10 163.57(9)
C14 Si C11 C13 -51.97(10)
C8 Si C11 C13 -177.38(9)
C6 Si C11 C13 69.85(10)
C14 Si C11 C12 -177.16(9)
C8 Si C11 C12 57.42(10)
C6 Si C11 C12 -55.34(10)
C11 Si C14 C15 174.40(10)
C8 Si C14 C15 -63.68(11)
C6 Si C14 C15 55.69(11)
C11 Si C14 C16 -58.07(10)
C8 Si C14 C16 63.85(11)
C6 Si C14 C16 -176.78(9)
